data_2223599
loop_
_publ_author_name
'Harcourt, Emily M.'
'Lynch, Daniel E.'
'Hamilton, Darren G.'

_publ_section_title
;
 Bis(2-thienyl)acetylene
;
_journal_coeditor_code ZS2008
_journal_issue 10
_journal_name_full 'Acta Crystallographica Section E'
_journal_page_first o2484
_journal_paper_doi 10.1107/S1600536809036812
_journal_volume 65
_journal_year 2009
_chemical_formula_iupac 'C10 H6 S2'
_chemical_formula_moiety 'C10 H6 S2'
_chemical_formula_sum 'C10 H6 S2'
_chemical_formula_weight 190.29
_chemical_name_common bis(2-thienyl)acetylene
_chemical_name_systematic
;
Bis(2-thienyl)acetylene
;
_space_group_IT_number 60
_symmetry_cell_setting orthorhombic
_symmetry_space_group_name_Hall '-P 2n 2ab'
_symmetry_space_group_name_H-M 'P b c n'
_atom_sites_solution_hydrogens geom
_atom_sites_solution_primary direct
_atom_sites_solution_secondary difmap
_audit_creation_method SHELXL97
_cell_angle_alpha 90.00
_cell_angle_beta 90.00
_cell_angle_gamma 90.00
_cell_formula_units_Z 4
_cell_length_a 10.6325(15)
_cell_length_b 10.8713(15)
_cell_length_c 7.5600(5)
_cell_measurement_reflns_used 1041
_cell_measurement_temperature 120(2)
_cell_measurement_theta_max 27.48
_cell_measurement_theta_min 1.00
_cell_volume 873.85(18)
_computing_cell_refinement
;
DENZO (Otwinowski & Minor, 1997) and COLLECT (Nonius, 1998)
;
_computing_data_collection 'COLLECT (Nonius, 1998)'
_computing_data_reduction
;
DENZO (Otwinowski & Minor, 1997) and COLLECT (Nonius, 1998)
;
_computing_molecular_graphics 'PLATON (Spek, 2009)'
_computing_publication_material 'SHELXL97 (Sheldrick, 2008)'
_computing_structure_refinement 'SHELXL97 (Sheldrick, 2008)'
_computing_structure_solution 'SHELXS97 (Sheldrick, 2008)'
_diffrn_ambient_temperature 120(2)
_diffrn_detector_area_resol_mean 9.091
_diffrn_measured_fraction_theta_full 0.986
_diffrn_measured_fraction_theta_max 0.986
_diffrn_measurement_device_type 'Nonius KappaCCD'
_diffrn_measurement_method '\f and \w scans'
_diffrn_radiation_monochromator '10 cm confocal mirrors'
_diffrn_radiation_source 'Bruker Nonius FR591 rotating anode'
_diffrn_radiation_type MoK\a
_diffrn_radiation_wavelength 0.71073
_diffrn_reflns_av_R_equivalents 0.1294
_diffrn_reflns_av_sigmaI/netI 0.1272
_diffrn_reflns_limit_h_max 11
_diffrn_reflns_limit_h_min -13
_diffrn_reflns_limit_k_max 12
_diffrn_reflns_limit_k_min -13
_diffrn_reflns_limit_l_max 8
_diffrn_reflns_limit_l_min -9
_diffrn_reflns_number 3812
_diffrn_reflns_theta_full 25.99
_diffrn_reflns_theta_max 25.99
_diffrn_reflns_theta_min 2.68
_diffrn_standards_number 0
_exptl_absorpt_coefficient_mu 0.541
_exptl_absorpt_correction_T_max 0.984
_exptl_absorpt_correction_T_min 0.755
_exptl_absorpt_correction_type multi-scan
_exptl_absorpt_process_details '(SADABS; Sheldrick, 2003)'
_exptl_crystal_colour colourless
_exptl_crystal_density_diffrn 1.446
_exptl_crystal_density_method 'not measured'
_exptl_crystal_description needle
_exptl_crystal_F_000 392
_exptl_crystal_size_max 0.55
_exptl_crystal_size_mid 0.05
_exptl_crystal_size_min 0.03
_refine_diff_density_max 0.409
_refine_diff_density_min -0.410
_refine_ls_extinction_method none
_refine_ls_goodness_of_fit_ref 1.079
_refine_ls_hydrogen_treatment constr
_refine_ls_matrix_type full
_refine_ls_number_parameters 58
_refine_ls_number_reflns 849
_refine_ls_number_restraints 0
_refine_ls_restrained_S_all 1.079
_refine_ls_R_factor_all 0.1587
_refine_ls_R_factor_gt 0.0731
_refine_ls_shift/su_max_lt 0.001
_refine_ls_shift/su_mean <0.001
_refine_ls_structure_factor_coef Fsqd
_refine_ls_weighting_details 'w = 1/[\s^2^(Fo^2^)+(0.0500P)^2^+3.1085P] where P=(Fo^2^+2Fc^2^)/3'
_refine_ls_weighting_scheme calc
_refine_ls_wR_factor_gt 0.1189
_refine_ls_wR_factor_ref 0.1731
_reflns_number_gt 493
_reflns_number_total 849
_reflns_threshold_expression I>2\s(I)
_cod_data_source_file zs2008.cif
_cod_data_source_block I
_cod_database_code 2223599
_cod_database_fobs_code 2223599

loop_
_symmetry_equiv_pos_as_xyz
'x, y, z'
'-x+1/2, -y+1/2, z+1/2'
'-x, y, -z+1/2'
'x+1/2, -y+1/2, -z'
'-x, -y, -z'
'x-1/2, y-1/2, -z-1/2'
'x, -y, z-1/2'
'-x-1/2, y-1/2, z'

loop_
_atom_site_type_symbol
_atom_site_label
_atom_site_fract_x
_atom_site_fract_y
_atom_site_fract_z
_atom_site_U_iso_or_equiv
_atom_site_adp_type
_atom_site_calc_flag
_atom_site_refinement_flags
_atom_site_occupancy
_atom_site_disorder_assembly
_atom_site_disorder_group
S S1 0.17278(13) 0.28773(15) 0.17139(19) 0.0303(6) Uani d P 0.80 . .
C C1 0.17278(13) 0.28773(15) 0.17139(19) 0.0303(6) Uani d P 0.20 . .
H H1 0.1105 0.2380 0.2263 0.038 Uiso calc PR 0.20 . .
C C2 0.1671(4) 0.4188(5) 0.0513(6) 0.0220(12) Uani d . 1 . .
C C3 0.2949(3) 0.4642(3) -0.0126(4) 0.0291(9) Uani d P 0.80 . .
H H3 0.3142 0.5342 -0.0827 0.036 Uiso calc PR 0.80 . .
S S3 0.2949(3) 0.4642(3) -0.0126(4) 0.0291(9) Uani d P 0.20 . .
C C4 0.3820(5) 0.3703(5) 0.0635(6) 0.0295(15) Uani d . 1 . .
H H4 0.4705 0.3749 0.0468 0.037 Uiso calc R 1 . .
C C5 0.3285(4) 0.2786(5) 0.1572(6) 0.0271(13) Uani d . 1 . .
H H5 0.3757 0.2144 0.2105 0.034 Uiso calc R 1 . .
C C6 0.0498(4) 0.4768(5) 0.0149(6) 0.0235(14) Uani d . 1 . .

loop_
_atom_site_aniso_label
_atom_site_aniso_U_11
_atom_site_aniso_U_22
_atom_site_aniso_U_33
_atom_site_aniso_U_12
_atom_site_aniso_U_13
_atom_site_aniso_U_23
S1 0.0283(8) 0.0314(11) 0.0311(8) 0.0002(8) -0.0017(6) 0.0030(7)
C1 0.0283(8) 0.0314(11) 0.0311(8) 0.0002(8) -0.0017(6) 0.0030(7)
C2 0.022(2) 0.023(3) 0.021(2) -0.001(2) -0.0019(19) 0.000(2)
C3 0.0264(16) 0.029(2) 0.0322(16) 0.0028(17) -0.0049(13) -0.0064(15)
S3 0.0264(16) 0.029(2) 0.0322(16) 0.0028(17) -0.0049(13) -0.0064(15)
C4 0.021(2) 0.035(4) 0.032(3) -0.002(3) 0.003(2) -0.008(3)
C5 0.030(3) 0.027(3) 0.025(2) 0.012(3) -0.007(2) -0.006(2)
C6 0.025(2) 0.021(4) 0.025(2) -0.002(2) -0.001(2) -0.001(2)

loop_
_atom_type_symbol
_atom_type_description
_atom_type_scat_dispersion_real
_atom_type_scat_dispersion_imag
_atom_type_scat_source
C C 0.0033 0.0016 'International Tables Vol C Tables 4.2.6.8 and 6.1.1.4'
H H 0.0000 0.0000 'International Tables Vol C Tables 4.2.6.8 and 6.1.1.4'
S S 0.1246 0.1234 'International Tables Vol C Tables 4.2.6.8 and 6.1.1.4'

loop_
_geom_angle_atom_site_label_1
_geom_angle_atom_site_label_2
_geom_angle_atom_site_label_3
_geom_angle_site_symmetry_1
_geom_angle_site_symmetry_3
_geom_angle
_geom_angle_publ_flag
C6 C2 C3 . . 125.2(4) ?
C6 C2 S1 . . 120.5(4) ?
C3 C2 S1 . . 114.2(3) ?
C4 C3 C2 . . 102.1(3) ?
C4 C3 H3 . . 128.9 ?
C2 C3 H3 . . 128.9 ?
C5 C4 C3 . . 116.4(4) ?
C5 C4 H4 . . 121.8 ?
C3 C4 H4 . . 121.8 ?
C4 C5 H5 . . 122.9 ?
C6 C6 C2 5_565 . 178.7(7) ?

loop_
_geom_bond_atom_site_label_1
_geom_bond_atom_site_label_2
_geom_bond_site_symmetry_2
_geom_bond_distance
_geom_bond_publ_flag
S1 C2 . 1.691(5) ?
C2 C6 . 1.424(6) ?
C2 C3 . 1.525(5) ?
C3 C4 . 1.493(6) ?
C3 H3 . 0.95 ?
C4 C5 . 1.349(7) ?
C4 H4 . 0.95 ?
C5 H5 . 0.95 ?
C6 C6 5_565 1.195(9) ?

loop_
_geom_torsion_atom_site_label_1
_geom_torsion_atom_site_label_2
_geom_torsion_atom_site_label_3
_geom_torsion_atom_site_label_4
_geom_torsion_site_symmetry_1
_geom_torsion_site_symmetry_2
_geom_torsion_site_symmetry_3
_geom_torsion_site_symmetry_4
_geom_torsion
_geom_torsion_publ_flag
C6 C2 C3 C4 . . . . 179.9(4) ?
S1 C2 C3 C4 . . . . -1.1(4) ?
C2 C3 C4 C5 . . . . 0.8(5) ?
